data_7036069
loop_
_publ_author_name
'Gondzik, S.'
'W\"olper, C'
'Haack, R.'
'Jansen, G.'
'Schulz, S.'

_publ_section_title
;
 (Me)L2Zn2(\m-1,6-Ph2-N6) - a building block for new hexazene complexes.
;
_journal_issue 35
_journal_name_full 'Dalton transactions (Cambridge, England : 2003)'
_journal_page_first 15703
_journal_page_last 15711
_journal_paper_doi 10.1039/c5dt02423d
_journal_volume 44
_journal_year 2015
_chemical_formula_sum 'C30 H34 N8 Zn2'
_chemical_formula_weight 637.39
_space_group_crystal_system monoclinic
_space_group_IT_number 14
_space_group_name_Hall '-P 2yn'
_space_group_name_H-M_alt 'P 1 21/n 1'
_symmetry_space_group_name_Hall '-P 2yn'
_symmetry_space_group_name_H-M 'P 1 21/n 1'
_atom_sites_solution_hydrogens geom
_atom_sites_solution_primary direct
_atom_sites_solution_secondary difmap
_audit_creation_method SHELXL-2014/7
_audit_update_record
;
2015-06-22 deposited with the CCDC.
2015-08-05 downloaded from the CCDC.
;
_cell_angle_alpha 90
_cell_angle_beta 117.059(2)
_cell_angle_gamma 90
_cell_formula_units_Z 2
_cell_length_a 10.0346(5)
_cell_length_b 16.9894(8)
_cell_length_c 10.1868(5)
_cell_measurement_reflns_used 9812
_cell_measurement_temperature 100(1)
_cell_measurement_theta_max 33.06
_cell_measurement_theta_min 2.36
_cell_volume 1546.57(13)
_computing_cell_refinement 'BRUKER D8 KAPPA APEX 2 (3.0-2009)'
_computing_data_collection 'BRUKER D8 KAPPA APEX 2 (3.0-2009)'
_computing_data_reduction 'BRUKER D8 KAPPA APEX 2 (3.0-2009)'
_computing_molecular_graphics 'BRUKER AXS SHELXTL (c) 2008 / Vers. 2008/4'
_computing_publication_material 'BRUKER AXS SHELXTL (c) 2008 / Vers. 2008/4'
_computing_structure_refinement 'SHELXL-2014/7 (Sheldrick, 2014)'
_computing_structure_solution 'BRUKER D8 KAPPA APEX 2 (3.0-2009)'
_diffrn_ambient_temperature 100(1)
_diffrn_detector_area_resol_mean 512
_diffrn_measured_fraction_theta_full 1.000
_diffrn_measured_fraction_theta_max 0.994
_diffrn_measurement_device_type
; 
 Bruker D8 KAPPA series II with APEX II area detector system
;
_diffrn_measurement_method
;
 Data collection strategy APEX 2/COSMO
;
_diffrn_radiation_monochromator 'Triumph Goebel mirror'
_diffrn_radiation_source 'fine-focus sealed tube'
_diffrn_radiation_type MoK\a
_diffrn_radiation_wavelength 0.71073
_diffrn_reflns_av_R_equivalents 0.0362
_diffrn_reflns_av_unetI/netI 0.0231
_diffrn_reflns_laue_measured_fraction_full 1.000
_diffrn_reflns_laue_measured_fraction_max 0.994
_diffrn_reflns_limit_h_max 14
_diffrn_reflns_limit_h_min -15
_diffrn_reflns_limit_k_max 26
_diffrn_reflns_limit_k_min -23
_diffrn_reflns_limit_l_max 15
_diffrn_reflns_limit_l_min -15
_diffrn_reflns_number 44303
_diffrn_reflns_point_group_measured_fraction_full 1.000
_diffrn_reflns_point_group_measured_fraction_max 0.994
_diffrn_reflns_theta_full 25.242
_diffrn_reflns_theta_max 33.260
_diffrn_reflns_theta_min 2.362
_exptl_absorpt_coefficient_mu 1.583
_exptl_absorpt_correction_T_max 0.75
_exptl_absorpt_correction_T_min 0.62
_exptl_absorpt_correction_type multi-scan
_exptl_absorpt_process_details
; 
 BRUKER AXS SMART APEX 2 Vers. 3.0-2009
 R.H. Blessing, Acta Cryst. (1995) A51 33-38 
;
_exptl_crystal_colour orange
_exptl_crystal_density_diffrn 1.369
_exptl_crystal_description block
_exptl_crystal_F_000 660
_exptl_crystal_size_max 0.345
_exptl_crystal_size_mid 0.307
_exptl_crystal_size_min 0.156
_refine_diff_density_max 1.566
_refine_diff_density_min -0.867
_refine_diff_density_rms 0.102
_refine_ls_extinction_method none
_refine_ls_goodness_of_fit_ref 1.088
_refine_ls_hydrogen_treatment constr
_refine_ls_matrix_type full
_refine_ls_number_parameters 183
_refine_ls_number_reflns 5932
_refine_ls_number_restraints 0
_refine_ls_restrained_S_all 1.088
_refine_ls_R_factor_all 0.0492
_refine_ls_R_factor_gt 0.0372
_refine_ls_shift/su_max 0.001
_refine_ls_shift/su_mean 0.000
_refine_ls_structure_factor_coef Fsqd
_refine_ls_weighting_details 'w=1/[\s^2^(Fo^2^)+(0.0628P)^2^+0.3516P] where P=(Fo^2^+2Fc^2^)/3'
_refine_ls_weighting_scheme calc
_refine_ls_wR_factor_gt 0.0964
_refine_ls_wR_factor_ref 0.1048
_reflns_Friedel_coverage 0.000
_reflns_number_gt 4851
_reflns_number_total 5932
_reflns_threshold_expression 'I > 2\s(I)'
_cod_data_source_file c5dt02423d2.cif
_cod_data_source_block sg670m
_cod_depositor_comments 'Adding full bibliography for 7036068--7036069.cif.'
_cod_database_code 7036069
_shelx_shelxl_version_number 2014/7
_shelx_space_group_comment
;
The symmetry employed for this shelxl refinement is uniquely defined
by the following loop, which should always be used as a source of
symmetry information in preference to the above space-group names.
They are only intended as comments.
;
_shelx_estimated_absorpt_t_min 0.611
_shelx_estimated_absorpt_t_max 0.790

loop_
_space_group_symop_operation_xyz
'x, y, z'
'-x+1/2, y+1/2, -z+1/2'
'-x, -y, -z'
'x-1/2, -y-1/2, z-1/2'

loop_
_atom_site_label
_atom_site_type_symbol
_atom_site_fract_x
_atom_site_fract_y
_atom_site_fract_z
_atom_site_U_iso_or_equiv
_atom_site_adp_type
_atom_site_occupancy
_atom_site_site_symmetry_order
_atom_site_calc_flag
_atom_site_refinement_flags_posn
_atom_site_refinement_flags_adp
Zn1 Zn 0.97389(2) 0.07069(2) 0.78560(2) 0.01790(6) Uani 1 1 d . .
N1 N 0.84763(13) 0.10315(7) 0.88639(12) 0.0166(2) Uani 1 1 d . .
N2 N 0.86068(13) 0.05983(7) 0.99806(13) 0.0176(2) Uani 1 1 d . .
N3 N 0.95900(13) 0.00370(7) 1.03998(12) 0.0178(2) Uani 1 1 d . .
N4 N 0.81657(16) -0.01066(8) 0.63425(14) 0.0269(3) Uani 1 1 d . .
C1 C 0.73726(14) 0.16241(8) 0.84700(14) 0.0171(2) Uani 1 1 d . .
C2 C 0.64984(16) 0.17534(9) 0.92013(16) 0.0209(3) Uani 1 1 d . .
H2 H 0.6636 0.1437 1.0023 0.025 Uiso 1 1 calc R U
C3 C 0.54300(17) 0.23471(9) 0.87161(16) 0.0252(3) Uani 1 1 d . .
H3 H 0.4836 0.2431 0.9211 0.030 Uiso 1 1 calc R U
C4 C 0.52108(17) 0.28225(9) 0.75193(18) 0.0257(3) Uani 1 1 d . .
H4 H 0.4480 0.3229 0.7202 0.031 Uiso 1 1 calc R U
C5 C 0.60745(17) 0.26935(9) 0.68008(17) 0.0243(3) Uani 1 1 d . .
H5 H 0.5933 0.3012 0.5981 0.029 Uiso 1 1 calc R U
C6 C 0.71495(15) 0.21011(9) 0.72669(16) 0.0212(2) Uani 1 1 d . .
H6 H 0.7737 0.2020 0.6765 0.025 Uiso 1 1 calc R U
C7 C 1.08518(19) 0.12987(10) 0.70233(19) 0.0283(3) Uani 1 1 d . .
H7A H 1.0947 0.0979 0.6269 0.042 Uiso 1 1 calc R U
H7B H 1.1850 0.1426 0.7807 0.042 Uiso 1 1 calc R U
H7C H 1.0315 0.1786 0.6577 0.042 Uiso 1 1 calc R U
C8 C 0.73925(19) -0.05883(10) 0.56180(17) 0.0251(3) Uani 1 1 d . .
C9 C 0.6414(2) -0.12096(11) 0.47007(19) 0.0339(4) Uani 1 1 d . .
H9A H 0.5375 -0.1083 0.4455 0.051 Uiso 1 1 calc R U
H9B H 0.6693 -0.1710 0.5237 0.051 Uiso 1 1 calc R U
H9C H 0.6517 -0.1255 0.3792 0.051 Uiso 1 1 calc R U
C10 C 0.6928(2) 0.14835(13) 0.3453(2) 0.0400(4) Uani 1 1 d . .
H10 H 0.7648 0.1852 0.4079 0.048 Uiso 1 1 calc R U
C11 C 0.5423(2) 0.16271(12) 0.2968(2) 0.0405(4) Uani 1 1 d . .
H11 H 0.5107 0.2095 0.3255 0.049 Uiso 1 1 calc R U
C12 C 0.4379(2) 0.10865(13) 0.2062(2) 0.0395(4) Uani 1 1 d . .
H12 H 0.3342 0.1180 0.1735 0.047 Uiso 1 1 calc R U
C13 C 0.4842(2) 0.04102(13) 0.1634(2) 0.0376(4) Uani 1 1 d . .
H13 H 0.4124 0.0041 0.1007 0.045 Uiso 1 1 calc R U
C14 C 0.6345(2) 0.02721(12) 0.2117(2) 0.0376(4) Uani 1 1 d . .
H14 H 0.6663 -0.0192 0.1820 0.045 Uiso 1 1 calc R U
C15 C 0.7389(2) 0.08057(13) 0.3032(2) 0.0376(4) Uani 1 1 d . .
H15 H 0.8426 0.0707 0.3372 0.045 Uiso 1 1 calc R U

loop_
_atom_site_aniso_label
_atom_site_aniso_U_11
_atom_site_aniso_U_22
_atom_site_aniso_U_33
_atom_site_aniso_U_23
_atom_site_aniso_U_13
_atom_site_aniso_U_12
Zn1 0.02048(9) 0.01861(9) 0.01634(9) 0.00246(5) 0.00987(7) 0.00223(5)
N1 0.0177(5) 0.0167(5) 0.0149(5) 0.0018(4) 0.0068(4) 0.0025(4)
N2 0.0185(5) 0.0186(5) 0.0155(5) 0.0014(4) 0.0075(4) 0.0022(4)
N3 0.0191(5) 0.0197(5) 0.0163(5) 0.0020(4) 0.0094(4) 0.0040(4)
N4 0.0335(7) 0.0272(6) 0.0192(5) -0.0005(5) 0.0113(5) -0.0023(5)
C1 0.0160(5) 0.0164(6) 0.0166(5) -0.0012(4) 0.0053(4) 0.0007(4)
C2 0.0220(6) 0.0224(6) 0.0175(6) -0.0004(5) 0.0082(5) 0.0042(5)
C3 0.0231(6) 0.0290(7) 0.0214(6) -0.0031(5) 0.0085(5) 0.0072(5)
C4 0.0219(6) 0.0198(7) 0.0275(7) -0.0023(5) 0.0044(5) 0.0060(5)
C5 0.0221(6) 0.0218(6) 0.0235(6) 0.0041(5) 0.0055(5) 0.0026(5)
C6 0.0201(6) 0.0215(6) 0.0212(6) 0.0035(5) 0.0088(5) 0.0023(5)
C7 0.0299(8) 0.0296(8) 0.0334(8) 0.0079(6) 0.0214(7) 0.0039(6)
C8 0.0282(7) 0.0282(7) 0.0186(6) 0.0010(5) 0.0104(6) -0.0021(5)
C9 0.0352(9) 0.0354(9) 0.0262(7) -0.0049(6) 0.0098(7) -0.0127(7)
C10 0.0401(10) 0.0494(11) 0.0327(9) -0.0026(8) 0.0184(8) -0.0169(8)
C11 0.0473(11) 0.0365(10) 0.0471(11) -0.0059(8) 0.0297(10) -0.0009(8)
C12 0.0280(8) 0.0480(11) 0.0446(11) -0.0030(8) 0.0183(8) 0.0024(7)
C13 0.0378(9) 0.0398(10) 0.0354(9) -0.0048(8) 0.0168(8) -0.0061(8)
C14 0.0457(10) 0.0342(9) 0.0399(10) 0.0085(7) 0.0256(9) 0.0103(8)
C15 0.0273(8) 0.0564(12) 0.0319(9) 0.0169(8) 0.0159(7) 0.0061(7)

loop_
_atom_type_symbol
_atom_type_description
_atom_type_scat_dispersion_real
_atom_type_scat_dispersion_imag
_atom_type_scat_source
C C 0.0033 0.0016 'International Tables Vol C Tables 4.2.6.8 and 6.1.1.4'
H H 0.0000 0.0000 'International Tables Vol C Tables 4.2.6.8 and 6.1.1.4'
N N 0.0061 0.0033 'International Tables Vol C Tables 4.2.6.8 and 6.1.1.4'
Zn Zn 0.2839 1.4301 'International Tables Vol C Tables 4.2.6.8 and 6.1.1.4'

loop_
_geom_angle_atom_site_label_1
_geom_angle_atom_site_label_2
_geom_angle_atom_site_label_3
_geom_angle
_geom_angle_site_symmetry_1
_geom_angle_site_symmetry_3
C7 Zn1 N3 132.15(6) . 3_757
C7 Zn1 N1 133.41(6) . .
N3 Zn1 N1 76.23(4) 3_757 .
C7 Zn1 N4 113.52(7) . .
N3 Zn1 N4 94.06(5) 3_757 .
N1 Zn1 N4 96.55(5) . .
N2 N1 C1 113.74(11) . .
N2 N1 Zn1 116.50(9) . .
C1 N1 Zn1 129.55(9) . .
N3 N2 N1 117.35(11) . .
N2 N3 N3 115.74(13) . 3_757
N2 N3 Zn1 130.24(9) . 3_757
N3 N3 Zn1 113.82(11) 3_757 3_757
C8 N4 Zn1 174.27(14) . .
C6 C1 C2 119.01(12) . .
C6 C1 N1 116.97(12) . .
C2 C1 N1 124.02(12) . .
C3 C2 C1 119.52(13) . .
C2 C3 C4 121.41(14) . .
C5 C4 C3 118.92(13) . .
C4 C5 C6 120.62(14) . .
C5 C6 C1 120.52(13) . .
N4 C8 C9 179.4(2) . .
C11 C10 C15 120.21(19) . .
C10 C11 C12 119.68(19) . .
C13 C12 C11 120.06(18) . .
C14 C13 C12 119.97(19) . .
C13 C14 C15 120.11(18) . .
C14 C15 C10 119.97(17) . .

loop_
_geom_bond_atom_site_label_1
_geom_bond_atom_site_label_2
_geom_bond_distance
_geom_bond_site_symmetry_2
Zn1 C7 1.9594(15) .
Zn1 N3 2.0297(11) 3_757
Zn1 N1 2.0365(11) .
Zn1 N4 2.1366(14) .
N1 N2 1.3104(16) .
N1 C1 1.4132(17) .
N2 N3 1.2968(16) .
N3 N3 1.402(2) 3_757
N3 Zn1 2.0297(11) 3_757
N4 C8 1.138(2) .
C1 C6 1.3998(19) .
C1 C2 1.4025(19) .
C2 C3 1.389(2) .
C3 C4 1.394(2) .
C4 C5 1.383(2) .
C5 C6 1.391(2) .
C8 C9 1.455(2) .
C10 C11 1.380(3) .
C10 C15 1.380(3) .
C11 C12 1.383(3) .
C12 C13 1.382(3) .
C13 C14 1.378(3) .
C14 C15 1.378(3) .
